data_7063894
loop_
_publ_author_name
'Li, Mengmeng'
'Du, Zhi-Hong'
'Bo, Chunbo'
'Li, Min'
'Chen, Fei'
'Liu, Ning'

_publ_section_title
;
 Zn--N3 complexes for the cycloaddition of epoxides with CO2 at
 atmospheric pressure
;
_journal_issue 30
_journal_name_full 'New Journal of Chemistry'
_journal_page_first 13125
_journal_page_last 13135
_journal_paper_doi 10.1039/D5NJ01560J
_journal_volume 49
_journal_year 2025
_chemical_formula_moiety 'C29 H20 Cl2 N4 Zn, C H2 Cl2'
_chemical_formula_sum 'C30 H22 Cl4 N4 Zn'
_chemical_formula_weight 645.68
_space_group_crystal_system monoclinic
_space_group_IT_number 14
_space_group_name_Hall '-P 2ybc'
_space_group_name_H-M_alt 'P 1 21/c 1'
_atom_sites_solution_hydrogens geom
_atom_sites_solution_primary dual
_audit_creation_date 2025-01-10
_audit_creation_method
;
Olex2 1.3
(compiled 2020.11.12 svn.r5f609507 for OlexSys, GUI svn.r6408)
;
_audit_update_record
;
2025-03-17 deposited with the CCDC.	2025-07-06 downloaded from the CCDC.
;
_cell_angle_alpha 90
_cell_angle_beta 100.723(7)
_cell_angle_gamma 90
_cell_formula_units_Z 4
_cell_length_a 13.7455(14)
_cell_length_b 11.5943(12)
_cell_length_c 18.7396(19)
_cell_measurement_reflns_used 8967
_cell_measurement_temperature 297.0
_cell_measurement_theta_max 72.23
_cell_measurement_theta_min 4.51
_cell_volume 2934.4(5)
_computing_cell_refinement 'SAINT V8.38A (Bruker, 2018)'
_computing_data_reduction 'SAINT V8.38A (Bruker, 2018)'
_computing_molecular_graphics 'Olex2 1.3 (Dolomanov et al., 2009)'
_computing_publication_material 'Olex2 1.3 (Dolomanov et al., 2009)'
_computing_structure_refinement 'SHELXL 2019/2 (Sheldrick, 2015)'
_computing_structure_solution 'SHELXT 2014/5 (Sheldrick, 2014)'
_diffrn_ambient_temperature 297.0
_diffrn_measured_fraction_theta_full 0.995
_diffrn_measured_fraction_theta_max 0.990
_diffrn_measurement_device_type 'Bruker D8 Venture'
_diffrn_measurement_method '\f and \w scans'
_diffrn_radiation_type CuK\a
_diffrn_radiation_wavelength 1.54178
_diffrn_reflns_av_R_equivalents 0.0727
_diffrn_reflns_av_unetI/netI 0.0480
_diffrn_reflns_Laue_measured_fraction_full 0.995
_diffrn_reflns_Laue_measured_fraction_max 0.990
_diffrn_reflns_limit_h_max 16
_diffrn_reflns_limit_h_min -16
_diffrn_reflns_limit_k_max 14
_diffrn_reflns_limit_k_min -12
_diffrn_reflns_limit_l_max 23
_diffrn_reflns_limit_l_min -22
_diffrn_reflns_number 25583
_diffrn_reflns_point_group_measured_fraction_full 0.995
_diffrn_reflns_point_group_measured_fraction_max 0.990
_diffrn_reflns_theta_full 67.679
_diffrn_reflns_theta_max 72.439
_diffrn_reflns_theta_min 4.507
_exptl_absorpt_coefficient_mu 4.724
_exptl_absorpt_correction_T_max 0.7536
_exptl_absorpt_correction_T_min 0.5756
_exptl_absorpt_correction_type multi-scan
_exptl_absorpt_process_details
;
SADABS-2016/2 (Bruker,2016/2) was used for absorption correction.
wR2(int) was 0.1252 before and 0.0811 after correction.
The Ratio of minimum to maximum transmission is 0.7638.
The \l/2 correction factor is Not present.
;
_exptl_crystal_density_diffrn 1.462
_exptl_crystal_description block
_exptl_crystal_F_000 1312
_exptl_crystal_size_max 0.22
_exptl_crystal_size_mid 0.19
_exptl_crystal_size_min 0.17
_refine_diff_density_max 0.850
_refine_diff_density_min -0.542
_refine_diff_density_rms 0.076
_refine_ls_extinction_method none
_refine_ls_goodness_of_fit_ref 1.040
_refine_ls_hydrogen_treatment constr
_refine_ls_matrix_type full
_refine_ls_number_parameters 371
_refine_ls_number_reflns 5749
_refine_ls_number_restraints 60
_refine_ls_restrained_S_all 1.078
_refine_ls_R_factor_all 0.0891
_refine_ls_R_factor_gt 0.0619
_refine_ls_shift/su_max 0.000
_refine_ls_shift/su_mean 0.000
_refine_ls_structure_factor_coef Fsqd
_refine_ls_weighting_details 'w=1/[\s^2^(Fo^2^)+(0.0813P)^2^+3.6260P] where P=(Fo^2^+2Fc^2^)/3'
_refine_ls_weighting_scheme calc
_refine_ls_wR_factor_gt 0.1565
_refine_ls_wR_factor_ref 0.1811
_reflns_Friedel_coverage 0.000
_reflns_number_gt 4126
_reflns_number_total 5749
_reflns_threshold_expression 'I > 2\s(I)'
_cod_data_source_file d5nj01560j2.cif
_cod_data_source_block 11
_cod_depositor_comments 'Adding full bibliography for 7063894--7063895.cif.'
_cod_database_code 7063894
_shelx_shelxl_version_number 2019/2
_shelx_space_group_comment
;
The symmetry employed for this shelxl refinement is uniquely defined
by the following loop, which should always be used as a source of
symmetry information in preference to the above space-group names.
They are only intended as comments.
;
_shelx_estimated_absorpt_t_max 0.501
_shelx_estimated_absorpt_t_min 0.423
_olex2_refinement_description
;
1. Fixed Uiso
 At 1.2 times of:
  All C(H) groups, All C(H,H,H,H) groups
2. Uiso/Uaniso restraints and constraints
Cl3 \\sim Cl4 \\sim Cl3A \\sim Cl4A \\sim C30: within 3.8A with sigma of 0.01
and sigma for terminal atoms of 0.02 within 3.8A
3. Others
 Sof(Cl3A)=Sof(Cl4A)=Sof(H30C)=Sof(H30D)=1-FVAR(1)
 Sof(Cl3)=Sof(Cl4)=Sof(H30A)=Sof(H30B)=FVAR(1)
4.a Secondary CH2 refined with riding coordinates:
 C30(H30A,H30B), C30(H30C,H30D)
4.b Aromatic/amide H refined with riding coordinates:
 C2(H2), C3(H3), C4(H4), C5(H5), C7(H7), C8(H8), C11(H11), C12(H12), C13(H13),
 C16(H16), C19(H19), C20(H20), C21(H21), C22(H22), C23(H23), C25(H25), C26(H26),
  C27(H27), C28(H28), C29(H29)
;
_olex2_submission_special_instructions 'No special instructions were received'

loop_
_space_group_symop_operation_xyz
'x, y, z'
'-x, y+1/2, -z+1/2'
'-x, -y, -z'
'x, -y-1/2, z-1/2'

loop_
_atom_site_label
_atom_site_type_symbol
_atom_site_fract_x
_atom_site_fract_y
_atom_site_fract_z
_atom_site_U_iso_or_equiv
_atom_site_adp_type
_atom_site_occupancy
_atom_site_site_symmetry_order
_atom_site_calc_flag
_atom_site_refinement_flags_posn
_atom_site_refinement_flags_adp
_atom_site_refinement_flags_occupancy
_atom_site_disorder_assembly
_atom_site_disorder_group
Zn1 Zn 0.60728(4) 0.54995(5) 0.33993(3) 0.0507(2) Uani 1 1 d . . . . .
Cl1 Cl 0.66905(11) 0.68739(11) 0.27857(7) 0.0703(4) Uani 1 1 d . . . . .
Cl2 Cl 0.70423(10) 0.40262(11) 0.38731(6) 0.0651(3) Uani 1 1 d . . . . .
N1 N 0.6057(3) 0.6365(3) 0.44773(18) 0.0482(8) Uani 1 1 d . . . . .
N2 N 0.4581(3) 0.5591(3) 0.34655(18) 0.0473(8) Uani 1 1 d . . . . .
N3 N 0.4212(3) 0.4837(3) 0.23142(19) 0.0533(8) Uani 1 1 d . . . . .
N4 N 0.5201(3) 0.4607(3) 0.23619(19) 0.0533(8) Uani 1 1 d . . . . .
C1 C 0.6848(3) 0.6769(4) 0.4960(2) 0.0531(10) Uani 1 1 d . . . . .
C2 C 0.7812(4) 0.6589(5) 0.4827(3) 0.0652(12) Uani 1 1 d . . . . .
H2 H 0.790600 0.621174 0.440741 0.078 Uiso 1 1 calc R U . . .
C3 C 0.8612(4) 0.6971(6) 0.5319(3) 0.0812(16) Uani 1 1 d . . . . .
H3 H 0.924735 0.684413 0.523192 0.097 Uiso 1 1 calc R U . . .
C4 C 0.8488(5) 0.7549(6) 0.5951(3) 0.0861(18) Uani 1 1 d . . . . .
H4 H 0.903946 0.780104 0.627888 0.103 Uiso 1 1 calc R U . . .
C5 C 0.7572(5) 0.7744(5) 0.6088(3) 0.0783(16) Uani 1 1 d . . . . .
H5 H 0.749840 0.814185 0.650586 0.094 Uiso 1 1 calc R U . . .
C6 C 0.6723(4) 0.7350(4) 0.5604(2) 0.0585(11) Uani 1 1 d . . . . .
C7 C 0.5763(4) 0.7459(4) 0.5734(3) 0.0652(12) Uani 1 1 d . . . . .
H7 H 0.565754 0.784201 0.614936 0.078 Uiso 1 1 calc R U . . .
C8 C 0.4982(4) 0.7019(4) 0.5271(3) 0.0623(12) Uani 1 1 d . . . . .
H8 H 0.434478 0.707844 0.536789 0.075 Uiso 1 1 calc R U . . .
C9 C 0.5156(3) 0.6461(4) 0.4628(2) 0.0493(9) Uani 1 1 d . . . . .
C10 C 0.4332(3) 0.5954(4) 0.4096(2) 0.0480(9) Uani 1 1 d . . . . .
C11 C 0.3379(3) 0.5850(4) 0.4215(3) 0.0588(11) Uani 1 1 d . . . . .
H11 H 0.321117 0.611757 0.464425 0.071 Uiso 1 1 calc R U . . .
C12 C 0.2674(4) 0.5340(5) 0.3688(3) 0.0635(12) Uani 1 1 d . . . . .
H12 H 0.202990 0.524488 0.376643 0.076 Uiso 1 1 calc R U . . .
C13 C 0.2922(3) 0.4974(5) 0.3046(3) 0.0600(11) Uani 1 1 d . . . . .
H13 H 0.245848 0.462465 0.268637 0.072 Uiso 1 1 calc R U . . .
C14 C 0.3884(3) 0.5144(4) 0.2958(2) 0.0505(10) Uani 1 1 d . . . . .
C15 C 0.3698(4) 0.4723(4) 0.1614(2) 0.0554(11) Uani 1 1 d . . . . .
C16 C 0.4383(4) 0.4393(4) 0.1209(2) 0.0606(11) Uani 1 1 d . . . . .
H16 H 0.426312 0.424121 0.071353 0.073 Uiso 1 1 calc R U . . .
C17 C 0.5300(4) 0.4328(4) 0.1684(2) 0.0547(10) Uani 1 1 d . . . . .
C18 C 0.2639(4) 0.5000(4) 0.1385(2) 0.0577(11) Uani 1 1 d . . . . .
C19 C 0.2325(4) 0.6132(4) 0.1374(3) 0.0714(14) Uani 1 1 d . . . . .
H19 H 0.277543 0.671927 0.153065 0.086 Uiso 1 1 calc R U . . .
C20 C 0.1340(5) 0.6387(6) 0.1129(4) 0.0915(19) Uani 1 1 d . . . . .
H20 H 0.113128 0.715037 0.112507 0.110 Uiso 1 1 calc R U . . .
C21 C 0.0668(5) 0.5550(6) 0.0893(4) 0.097(2) Uani 1 1 d . . . . .
H21 H 0.000460 0.573524 0.073500 0.116 Uiso 1 1 calc R U . . .
C22 C 0.0983(5) 0.4418(6) 0.0892(4) 0.092(2) Uani 1 1 d . . . . .
H22 H 0.052951 0.383767 0.072608 0.111 Uiso 1 1 calc R U . . .
C23 C 0.1960(4) 0.4143(5) 0.1132(3) 0.0762(15) Uani 1 1 d . . . . .
H23 H 0.216645 0.338023 0.112530 0.091 Uiso 1 1 calc R U . . .
C24 C 0.6264(4) 0.4023(4) 0.1505(3) 0.0586(11) Uani 1 1 d . . . . .
C25 C 0.6433(5) 0.4250(5) 0.0809(3) 0.0778(15) Uani 1 1 d . . . . .
H25 H 0.593703 0.458024 0.046388 0.093 Uiso 1 1 calc R U . . .
C26 C 0.7339(6) 0.3983(7) 0.0632(4) 0.097(2) Uani 1 1 d . . . . .
H26 H 0.745613 0.415417 0.017036 0.116 Uiso 1 1 calc R U . . .
C27 C 0.8059(5) 0.3475(7) 0.1124(4) 0.098(2) Uani 1 1 d . . . . .
H27 H 0.866453 0.329266 0.099852 0.118 Uiso 1 1 calc R U . . .
C28 C 0.7895(5) 0.3229(7) 0.1808(4) 0.095(2) Uani 1 1 d . . . . .
H28 H 0.838701 0.287423 0.214357 0.114 Uiso 1 1 calc R U . . .
C29 C 0.6999(4) 0.3506(5) 0.1998(3) 0.0747(15) Uani 1 1 d . . . . .
H29 H 0.689364 0.334195 0.246383 0.090 Uiso 1 1 calc R U . . .
Cl3 Cl 0.9923(4) 0.5771(6) 0.4006(3) 0.184(2) Uani 0.586(5) 1 d . U P A 1
Cl4 Cl 0.9955(4) 0.5427(7) 0.2523(3) 0.179(2) Uani 0.586(5) 1 d . U P A 1
Cl3A Cl 0.9547(5) 0.6824(7) 0.3030(5) 0.183(3) Uani 0.414(5) 1 d . U P A 2
Cl4A Cl 0.9946(5) 0.4405(8) 0.3052(6) 0.203(4) Uani 0.414(5) 1 d . U P A 2
C30 C 0.9164(8) 0.5500(13) 0.3071(8) 0.181(4) Uani 1 1 d . U . . .
H30A H 0.879777 0.478409 0.306383 0.218 Uiso 0.586(5) 1 calc R U P A 1
H30B H 0.869836 0.612493 0.293036 0.218 Uiso 0.586(5) 1 calc R U P A 1
H30C H 0.861358 0.539237 0.267050 0.218 Uiso 0.414(5) 1 calc R U P A 2
H30D H 0.890079 0.542779 0.351484 0.218 Uiso 0.414(5) 1 calc R U P A 2

loop_
_atom_site_aniso_label
_atom_site_aniso_U_11
_atom_site_aniso_U_22
_atom_site_aniso_U_33
_atom_site_aniso_U_23
_atom_site_aniso_U_13
_atom_site_aniso_U_12
Zn1 0.0565(3) 0.0507(3) 0.0464(3) 0.0017(2) 0.0138(3) 0.0009(2)
Cl1 0.0959(9) 0.0628(7) 0.0565(7) 0.0026(5) 0.0251(6) -0.0177(6)
Cl2 0.0800(8) 0.0599(6) 0.0559(7) 0.0017(5) 0.0135(6) 0.0174(5)
N1 0.060(2) 0.0462(18) 0.0390(17) 0.0012(14) 0.0105(16) 0.0024(15)
N2 0.057(2) 0.0464(18) 0.0378(17) 0.0004(14) 0.0077(15) -0.0001(15)
N3 0.057(2) 0.058(2) 0.0439(19) -0.0055(16) 0.0045(16) -0.0064(16)
N4 0.060(2) 0.056(2) 0.0445(19) -0.0061(16) 0.0095(16) -0.0036(16)
C1 0.066(3) 0.047(2) 0.045(2) 0.0027(18) 0.007(2) -0.0037(19)
C2 0.065(3) 0.075(3) 0.056(3) -0.002(2) 0.013(2) -0.010(2)
C3 0.068(3) 0.099(4) 0.076(4) 0.003(3) 0.012(3) -0.019(3)
C4 0.085(4) 0.108(5) 0.060(3) -0.006(3) -0.003(3) -0.032(3)
C5 0.093(4) 0.089(4) 0.052(3) -0.010(3) 0.011(3) -0.025(3)
C6 0.076(3) 0.056(3) 0.045(2) -0.002(2) 0.013(2) -0.008(2)
C7 0.087(3) 0.063(3) 0.048(3) -0.010(2) 0.019(2) 0.001(2)
C8 0.073(3) 0.068(3) 0.049(3) -0.005(2) 0.018(2) 0.005(2)
C9 0.062(2) 0.047(2) 0.040(2) 0.0026(17) 0.0122(19) 0.0027(18)
C10 0.059(2) 0.046(2) 0.040(2) 0.0082(17) 0.0107(18) 0.0065(18)
C11 0.064(3) 0.067(3) 0.048(2) 0.007(2) 0.016(2) 0.001(2)
C12 0.054(3) 0.079(3) 0.059(3) 0.011(2) 0.014(2) 0.000(2)
C13 0.055(2) 0.070(3) 0.054(3) 0.006(2) 0.007(2) -0.008(2)
C14 0.060(2) 0.047(2) 0.043(2) 0.0033(18) 0.0061(19) -0.0033(18)
C15 0.074(3) 0.046(2) 0.043(2) 0.0006(18) 0.003(2) -0.0053(19)
C16 0.080(3) 0.061(3) 0.040(2) -0.006(2) 0.010(2) -0.004(2)
C17 0.069(3) 0.048(2) 0.047(2) -0.0016(19) 0.010(2) -0.006(2)
C18 0.072(3) 0.053(2) 0.044(2) 0.000(2) 0.001(2) 0.001(2)
C19 0.087(4) 0.053(3) 0.071(3) 0.000(2) 0.005(3) 0.003(2)
C20 0.102(5) 0.069(4) 0.096(5) -0.003(3) -0.001(4) 0.029(3)
C21 0.078(4) 0.106(5) 0.096(5) -0.016(4) -0.013(3) 0.027(4)
C22 0.075(4) 0.078(4) 0.108(5) -0.014(3) -0.023(3) 0.004(3)
C23 0.078(3) 0.054(3) 0.085(4) -0.008(3) -0.014(3) 0.004(2)
C24 0.076(3) 0.052(2) 0.050(3) -0.012(2) 0.019(2) -0.005(2)
C25 0.093(4) 0.084(4) 0.063(3) 0.005(3) 0.030(3) 0.002(3)
C26 0.111(5) 0.109(5) 0.083(4) 0.003(4) 0.050(4) 0.000(4)
C27 0.081(4) 0.114(5) 0.111(6) -0.029(5) 0.045(4) -0.006(4)
C28 0.074(4) 0.123(6) 0.088(4) -0.023(4) 0.016(3) 0.014(4)
C29 0.079(4) 0.090(4) 0.057(3) -0.012(3) 0.018(3) 0.012(3)
Cl3 0.119(3) 0.294(6) 0.152(4) -0.024(4) 0.055(3) 0.030(3)
Cl4 0.130(3) 0.293(7) 0.118(3) 0.014(4) 0.030(3) -0.017(4)
Cl3A 0.125(4) 0.169(6) 0.247(7) -0.039(5) 0.016(5) -0.034(4)
Cl4A 0.118(4) 0.194(7) 0.270(8) 0.018(6) -0.037(5) 0.005(4)
C30 0.104(6) 0.228(9) 0.220(8) -0.006(8) 0.052(6) -0.004(6)

loop_
_atom_type_symbol
_atom_type_description
_atom_type_scat_dispersion_real
_atom_type_scat_dispersion_imag
_atom_type_scat_source
C C 0.0181 0.0091 'International Tables Vol C Tables 4.2.6.8 and 6.1.1.4'
H H 0.0000 0.0000 'International Tables Vol C Tables 4.2.6.8 and 6.1.1.4'
Cl Cl 0.3639 0.7018 'International Tables Vol C Tables 4.2.6.8 and 6.1.1.4'
N N 0.0311 0.0180 'International Tables Vol C Tables 4.2.6.8 and 6.1.1.4'
Zn Zn -1.5491 0.6778 'International Tables Vol C Tables 4.2.6.8 and 6.1.1.4'

loop_
_geom_angle_atom_site_label_1
_geom_angle_atom_site_label_2
_geom_angle_atom_site_label_3
_geom_angle
_geom_angle_site_symmetry_1
_geom_angle_site_symmetry_3
_geom_angle_publ_flag
Cl1 Zn1 Cl2 119.60(6) . . ?
Cl1 Zn1 N1 102.26(10) . . ?
Cl1 Zn1 N4 94.21(10) . . ?
Cl2 Zn1 N1 95.06(9) . . ?
Cl2 Zn1 N4 99.64(10) . . ?
N1 Zn1 N4 148.75(13) . . ?
N2 Zn1 Cl1 118.01(10) . . ?
N2 Zn1 Cl2 122.31(10) . . ?
N2 Zn1 N1 75.53(13) . . ?
N2 Zn1 N4 73.30(13) . . ?
C1 N1 Zn1 127.4(3) . . ?
C9 N1 Zn1 113.2(3) . . ?
C9 N1 C1 119.4(4) . . ?
C10 N2 Zn1 118.6(3) . . ?
C14 N2 Zn1 121.8(3) . . ?
C14 N2 C10 118.8(4) . . ?
N4 N3 C14 117.7(3) . . ?
N4 N3 C15 111.7(4) . . ?
C15 N3 C14 130.6(4) . . ?
N3 N4 Zn1 108.5(2) . . ?
C17 N4 Zn1 140.4(3) . . ?
C17 N4 N3 105.0(4) . . ?
N1 C1 C2 119.5(4) . . ?
N1 C1 C6 121.4(4) . . ?
C2 C1 C6 119.1(4) . . ?
C1 C2 H2 120.1 . . ?
C3 C2 C1 119.8(5) . . ?
C3 C2 H2 120.1 . . ?
C2 C3 H3 119.5 . . ?
C2 C3 C4 121.0(6) . . ?
C4 C3 H3 119.5 . . ?
C3 C4 H4 119.8 . . ?
C5 C4 C3 120.4(5) . . ?
C5 C4 H4 119.8 . . ?
C4 C5 H5 119.6 . . ?
C4 C5 C6 120.7(5) . . ?
C6 C5 H5 119.6 . . ?
C5 C6 C1 118.9(5) . . ?
C7 C6 C1 117.4(4) . . ?
C7 C6 C5 123.7(5) . . ?
C6 C7 H7 119.3 . . ?
C8 C7 C6 121.3(4) . . ?
C8 C7 H7 119.3 . . ?
C7 C8 H8 120.8 . . ?
C7 C8 C9 118.5(5) . . ?
C9 C8 H8 120.8 . . ?
N1 C9 C8 121.9(4) . . ?
N1 C9 C10 116.8(4) . . ?
C8 C9 C10 121.3(4) . . ?
N2 C10 C9 115.0(4) . . ?
N2 C10 C11 121.1(4) . . ?
C11 C10 C9 123.9(4) . . ?
C10 C11 H11 120.5 . . ?
C10 C11 C12 119.0(4) . . ?
C12 C11 H11 120.5 . . ?
C11 C12 H12 120.0 . . ?
C13 C12 C11 120.1(5) . . ?
C13 C12 H12 120.0 . . ?
C12 C13 H13 121.3 . . ?
C14 C13 C12 117.5(5) . . ?
C14 C13 H13 121.3 . . ?
N2 C14 N3 114.2(4) . . ?
N2 C14 C13 123.5(4) . . ?
C13 C14 N3 122.3(4) . . ?
N3 C15 C18 124.1(4) . . ?
C16 C15 N3 105.7(4) . . ?
C16 C15 C18 130.0(4) . . ?
C15 C16 H16 126.5 . . ?
C15 C16 C17 107.1(4) . . ?
C17 C16 H16 126.5 . . ?
N4 C17 C16 110.5(4) . . ?
N4 C17 C24 121.9(4) . . ?
C16 C17 C24 127.6(4) . . ?
C19 C18 C15 120.0(4) . . ?
C19 C18 C23 119.2(5) . . ?
C23 C18 C15 120.7(4) . . ?
C18 C19 H19 120.2 . . ?
C20 C19 C18 119.6(5) . . ?
C20 C19 H19 120.2 . . ?
C19 C20 H20 119.2 . . ?
C21 C20 C19 121.5(6) . . ?
C21 C20 H20 119.2 . . ?
C20 C21 H21 120.5 . . ?
C20 C21 C22 119.1(6) . . ?
C22 C21 H21 120.5 . . ?
C21 C22 H22 119.8 . . ?
C23 C22 C21 120.5(6) . . ?
C23 C22 H22 119.8 . . ?
C18 C23 H23 119.9 . . ?
C22 C23 C18 120.2(5) . . ?
C22 C23 H23 119.9 . . ?
C25 C24 C17 118.9(5) . . ?
C29 C24 C17 122.3(4) . . ?
C29 C24 C25 118.9(5) . . ?
C24 C25 H25 120.1 . . ?
C26 C25 C24 119.8(6) . . ?
C26 C25 H25 120.1 . . ?
C25 C26 H26 119.7 . . ?
C27 C26 C25 120.7(6) . . ?
C27 C26 H26 119.7 . . ?
C26 C27 H27 120.0 . . ?
C26 C27 C28 120.0(6) . . ?
C28 C27 H27 120.0 . . ?
C27 C28 H28 119.9 . . ?
C27 C28 C29 120.2(7) . . ?
C29 C28 H28 119.9 . . ?
C24 C29 C28 120.4(6) . . ?
C24 C29 H29 119.8 . . ?
C28 C29 H29 119.8 . . ?
Cl3 C30 H30A 110.5 . . ?
Cl3 C30 H30B 110.5 . . ?
Cl4 C30 Cl3 105.9(6) . . ?
Cl4 C30 H30A 110.5 . . ?
Cl4 C30 H30B 110.5 . . ?
Cl3A C30 Cl4A 120.1(7) . . ?
Cl3A C30 H30C 107.3 . . ?
Cl3A C30 H30D 107.3 . . ?
Cl4A C30 H30C 107.3 . . ?
Cl4A C30 H30D 107.3 . . ?
H30A C30 H30B 108.7 . . ?
H30C C30 H30D 106.9 . . ?

loop_
_geom_bond_atom_site_label_1
_geom_bond_atom_site_label_2
_geom_bond_distance
_geom_bond_site_symmetry_2
_geom_bond_publ_flag
Zn1 Cl1 2.2238(13) . ?
Zn1 Cl2 2.2454(13) . ?
Zn1 N1 2.260(3) . ?
Zn1 N2 2.081(4) . ?
Zn1 N4 2.328(4) . ?
N1 C1 1.362(6) . ?
N1 C9 1.324(5) . ?
N2 C10 1.357(5) . ?
N2 C14 1.324(5) . ?
N3 N4 1.373(5) . ?
N3 C14 1.409(5) . ?
N3 C15 1.376(5) . ?
N4 C17 1.342(6) . ?
C1 C2 1.410(7) . ?
C1 C6 1.420(6) . ?
C2 H2 0.9300 . ?
C2 C3 1.370(7) . ?
C3 H3 0.9300 . ?
C3 C4 1.398(8) . ?
C4 H4 0.9300 . ?
C4 C5 1.350(8) . ?
C5 H5 0.9300 . ?
C5 C6 1.413(7) . ?
C6 C7 1.392(7) . ?
C7 H7 0.9300 . ?
C7 C8 1.349(7) . ?
C8 H8 0.9300 . ?
C8 C9 1.426(6) . ?
C9 C10 1.484(6) . ?
C10 C11 1.375(6) . ?
C11 H11 0.9300 . ?
C11 C12 1.381(7) . ?
C12 H12 0.9300 . ?
C12 C13 1.378(7) . ?
C13 H13 0.9300 . ?
C13 C14 1.376(6) . ?
C15 C16 1.369(7) . ?
C15 C18 1.474(7) . ?
C16 H16 0.9300 . ?
C16 C17 1.403(7) . ?
C17 C24 1.468(7) . ?
C18 C19 1.381(7) . ?
C18 C23 1.385(7) . ?
C19 H19 0.9300 . ?
C19 C20 1.379(8) . ?
C20 H20 0.9300 . ?
C20 C21 1.355(9) . ?
C21 H21 0.9300 . ?
C21 C22 1.383(9) . ?
C22 H22 0.9300 . ?
C22 C23 1.372(8) . ?
C23 H23 0.9300 . ?
C24 C25 1.392(7) . ?
C24 C29 1.374(7) . ?
C25 H25 0.9300 . ?
C25 C26 1.383(9) . ?
C26 H26 0.9300 . ?
C26 C27 1.356(10) . ?
C27 H27 0.9300 . ?
C27 C28 1.371(10) . ?
C28 H28 0.9300 . ?
C28 C29 1.382(8) . ?
C29 H29 0.9300 . ?
Cl3 C30 1.890(14) . ?
Cl4 C30 1.631(12) . ?
Cl3A C30 1.628(15) . ?
Cl4A C30 1.669(14) . ?
C30 H30A 0.9700 . ?
C30 H30B 0.9700 . ?
C30 H30C 0.9700 . ?
C30 H30D 0.9700 . ?

loop_
_geom_torsion_atom_site_label_1
_geom_torsion_atom_site_label_2
_geom_torsion_atom_site_label_3
_geom_torsion_atom_site_label_4
_geom_torsion
_geom_torsion_site_symmetry_1
_geom_torsion_site_symmetry_2
_geom_torsion_site_symmetry_3
_geom_torsion_site_symmetry_4
_geom_torsion_publ_flag
Zn1 N1 C1 C2 -4.6(6) . . . . ?
Zn1 N1 C1 C6 176.8(3) . . . . ?
Zn1 N1 C9 C8 -177.7(3) . . . . ?
Zn1 N1 C9 C10 2.5(4) . . . . ?
Zn1 N2 C10 C9 11.2(5) . . . . ?
Zn1 N2 C10 C11 -168.9(3) . . . . ?
Zn1 N2 C14 N3 -12.9(5) . . . . ?
Zn1 N2 C14 C13 166.2(4) . . . . ?
Zn1 N4 C17 C16 -146.5(4) . . . . ?
Zn1 N4 C17 C24 32.7(7) . . . . ?
N1 C1 C2 C3 -178.5(5) . . . . ?
N1 C1 C6 C5 179.5(4) . . . . ?
N1 C1 C6 C7 1.9(7) . . . . ?
N1 C9 C10 N2 -8.8(5) . . . . ?
N1 C9 C10 C11 171.4(4) . . . . ?
N2 C10 C11 C12 1.6(7) . . . . ?
N3 N4 C17 C16 0.6(5) . . . . ?
N3 N4 C17 C24 179.8(4) . . . . ?
N3 C15 C16 C17 -0.5(5) . . . . ?
N3 C15 C18 C19 69.3(6) . . . . ?
N3 C15 C18 C23 -115.2(6) . . . . ?
N4 N3 C14 N2 24.2(5) . . . . ?
N4 N3 C14 C13 -155.0(4) . . . . ?
N4 N3 C15 C16 0.9(5) . . . . ?
N4 N3 C15 C18 -175.2(4) . . . . ?
N4 C17 C24 C25 -151.0(5) . . . . ?
N4 C17 C24 C29 29.9(7) . . . . ?
C1 N1 C9 C8 2.6(6) . . . . ?
C1 N1 C9 C10 -177.2(4) . . . . ?
C1 C2 C3 C4 -0.6(9) . . . . ?
C1 C6 C7 C8 0.7(7) . . . . ?
C2 C1 C6 C5 0.9(7) . . . . ?
C2 C1 C6 C7 -176.7(4) . . . . ?
C2 C3 C4 C5 -0.1(10) . . . . ?
C3 C4 C5 C6 1.2(10) . . . . ?
C4 C5 C6 C1 -1.6(8) . . . . ?
C4 C5 C6 C7 175.9(6) . . . . ?
C5 C6 C7 C8 -176.8(5) . . . . ?
C6 C1 C2 C3 0.2(7) . . . . ?
C6 C7 C8 C9 -1.6(8) . . . . ?
C7 C8 C9 N1 0.0(7) . . . . ?
C7 C8 C9 C10 179.8(4) . . . . ?
C8 C9 C10 N2 171.4(4) . . . . ?
C8 C9 C10 C11 -8.4(6) . . . . ?
C9 N1 C1 C2 175.1(4) . . . . ?
C9 N1 C1 C6 -3.5(6) . . . . ?
C9 C10 C11 C12 -178.6(4) . . . . ?
C10 N2 C14 N3 177.6(4) . . . . ?
C10 N2 C14 C13 -3.2(6) . . . . ?
C10 C11 C12 C13 -1.7(7) . . . . ?
C11 C12 C13 C14 -0.4(7) . . . . ?
C12 C13 C14 N2 3.0(7) . . . . ?
C12 C13 C14 N3 -177.9(4) . . . . ?
C14 N2 C10 C9 -179.0(4) . . . . ?
C14 N2 C10 C11 0.8(6) . . . . ?
C14 N3 N4 Zn1 -22.2(4) . . . . ?
C14 N3 N4 C17 179.2(4) . . . . ?
C14 N3 C15 C16 -179.2(4) . . . . ?
C14 N3 C15 C18 4.6(7) . . . . ?
C15 N3 N4 Zn1 157.6(3) . . . . ?
C15 N3 N4 C17 -1.0(5) . . . . ?
C15 N3 C14 N2 -155.6(4) . . . . ?
C15 N3 C14 C13 25.2(7) . . . . ?
C15 C16 C17 N4 -0.1(5) . . . . ?
C15 C16 C17 C24 -179.2(4) . . . . ?
C15 C18 C19 C20 177.2(5) . . . . ?
C15 C18 C23 C22 -177.2(6) . . . . ?
C16 C15 C18 C19 -105.8(6) . . . . ?
C16 C15 C18 C23 69.7(7) . . . . ?
C16 C17 C24 C25 28.0(7) . . . . ?
C16 C17 C24 C29 -151.0(5) . . . . ?
C17 C24 C25 C26 179.2(5) . . . . ?
C17 C24 C29 C28 179.7(5) . . . . ?
C18 C15 C16 C17 175.3(4) . . . . ?
C18 C19 C20 C21 -0.4(10) . . . . ?
C19 C18 C23 C22 -1.7(9) . . . . ?
C19 C20 C21 C22 -0.8(12) . . . . ?
C20 C21 C22 C23 0.7(12) . . . . ?
C21 C22 C23 C18 0.5(11) . . . . ?
C23 C18 C19 C20 1.6(8) . . . . ?
C24 C25 C26 C27 1.7(11) . . . . ?
C25 C24 C29 C28 0.7(9) . . . . ?
C25 C26 C27 C28 -0.5(12) . . . . ?
C26 C27 C28 C29 -0.5(11) . . . . ?
C27 C28 C29 C24 0.4(10) . . . . ?
C29 C24 C25 C26 -1.8(9) . . . . ?
